data_4020365
loop_
_publ_author_name
'Weiming Luo'
'Qian-sheng Yu'
'Harold W. Holloway'
'Damon Parrish'
'Nigel H. Greig'
'Arnold Brossi'

_journal_name_full 'Journal of Organic Chemistry'
_journal_page_first 6171
_journal_page_last 6176
_journal_paper_doi 10.1021/jo0503052
_journal_volume 70
_journal_year 2005
_chemical_absolute_configuration rmad
_chemical_formula_moiety 'C12 H12 O5'
_chemical_formula_sum 'C12 H12 O5'
_chemical_formula_weight 236.22
_space_group_IT_number 4
_symmetry_cell_setting monoclinic
_symmetry_space_group_name_Hall 'P 2yb'
_symmetry_space_group_name_H-M 'P 1 21 1'
_cell_angle_alpha 90.00
_cell_angle_beta 98.8840(10)
_cell_angle_gamma 90.00
_cell_formula_units_Z 4
_cell_length_a 10.4273(2)
_cell_length_b 9.2510(2)
_cell_length_c 11.9107(2)
_cell_measurement_temperature 293(2)
_cell_volume 1135.16(4)
_diffrn_ambient_temperature 293(2)
_exptl_crystal_density_diffrn 1.382
_cod_depositor_comments
;
The following automatic conversions were performed:
'_symmetry_cell_setting' value 'Monoclinic' changed to 'monoclinic'
according to '/home/saulius/struct/CIF-dictionaries/cif_core.dic'
dictionary named 'cif_core.dic' version 2.4.1 from 2010-06-29.

Automatic conversion script
Id: cif_fix_enum 1527 2010-12-29 10:47:43Z saulius 
;
_cod_original_sg_symbol_H-M 'P 21'
_cod_database_code 4020365

loop_
_symmetry_equiv_pos_as_xyz
'x, y, z'
'-x, y+1/2, -z'

loop_
_atom_site_label
_atom_site_type_symbol
_atom_site_fract_x
_atom_site_fract_y
_atom_site_fract_z
_atom_site_U_iso_or_equiv
_atom_site_adp_type
_atom_site_occupancy
_atom_site_symmetry_multiplicity
_atom_site_calc_flag
_atom_site_refinement_flags
_atom_site_disorder_assembly
_atom_site_disorder_group
O1 O -0.88662(14) -0.20623(16) -0.59614(13) 0.0478(4) Uani 1 1 d . . .
O1' O -0.83609(13) -0.08023(17) -0.14690(13) 0.0474(4) Uani 1 1 d . . .
O2' O -0.77284(17) 0.11482(19) -0.22718(14) 0.0588(4) Uani 1 1 d . . .
O2 O -0.88520(17) 0.02742(17) -0.61888(17) 0.0599(4) Uani 1 1 d . . .
C2' C -0.77389(19) -0.0146(3) -0.22525(17) 0.0456(5) Uani 1 1 d . . .
C2 C -0.85384(18) -0.0888(2) -0.65102(18) 0.0425(4) Uani 1 1 d . . .
C3 C -0.78717(18) -0.1129(2) -0.75265(17) 0.0425(4) Uani 1 1 d . . .
H3A H -0.7426 -0.0248 -0.7681 0.051 Uiso 1 1 calc R . .
H3B H -0.8523 -0.1328 -0.8182 0.051 Uiso 1 1 calc R . .
C3' C -0.7155(2) -0.1106(3) -0.30450(16) 0.0474(5) Uani 1 1 d . . .
H3'A H -0.6456 -0.0586 -0.3317 0.057 Uiso 1 1 calc R . .
H3'B H -0.7809 -0.1310 -0.3697 0.057 Uiso 1 1 calc R . .
C4' C -0.66219(17) -0.2540(2) -0.25335(15) 0.0396(4) Uani 1 1 d . . .
C4 C -0.68956(16) -0.2367(2) -0.73782(15) 0.0354(4) Uani 1 1 d . . .
C5' C -0.78365(17) -0.4711(2) -0.18454(16) 0.0405(4) Uani 1 1 d . . .
H5'A H -0.7306 -0.5343 -0.2171 0.049 Uiso 1 1 calc R . .
C5A C -0.76106(16) -0.3678(2) -0.70030(15) 0.0348(4) Uani 1 1 d . . .
C5 C -0.73523(17) -0.5078(2) -0.72989(16) 0.0396(4) Uani 1 1 d . . .
H5A H -0.6717 -0.5255 -0.7751 0.048 Uiso 1 1 calc R . .
C5A' C -0.76622(16) -0.3225(2) -0.19432(15) 0.0373(4) Uani 1 1 d . . .
C6' C -0.87867(18) -0.5263(2) -0.12709(17) 0.0430(5) Uani 1 1 d . . .
C6 C -0.80386(18) -0.6226(2) -0.69242(17) 0.0421(4) Uani 1 1 d . . .
C7 C -0.89779(18) -0.5977(2) -0.62394(19) 0.0454(5) Uani 1 1 d . . .
H7A H -0.9428 -0.6747 -0.5982 0.054 Uiso 1 1 calc R . .
C7' C -0.95618(18) -0.4325(3) -0.07671(18) 0.0478(5) Uani 1 1 d . . .
H7'A H -1.0180 -0.4690 -0.0357 0.057 Uiso 1 1 calc R . .
C8A' C -0.84725(16) -0.2316(2) -0.14512(16) 0.0395(4) Uani 1 1 d . . .
C8' C -0.54714(18) -0.2212(3) -0.15994(17) 0.0427(4) Uani 1 1 d . . .
C8 C -0.58111(17) -0.1993(2) -0.63986(16) 0.0378(4) Uani 1 1 d . . .
C8A C -0.85654(17) -0.3456(2) -0.63292(16) 0.0378(4) Uani 1 1 d . . .
C9' C -0.94212(18) -0.2850(3) -0.08706(17) 0.0458(5) Uani 1 1 d . . .
H9'A H -0.9960 -0.2220 -0.0552 0.055 Uiso 1 1 calc R . .
C9 C -0.92392(17) -0.4576(2) -0.59428(18) 0.0442(5) Uani 1 1 d . . .
H9A H -0.9867 -0.4394 -0.5485 0.053 Uiso 1 1 calc R . .
O10 O -0.59254(14) -0.1112(2) -0.56870(13) 0.0601(4) Uani 1 1 d . . .
O10' O -0.52394(16) -0.1038(2) -0.11987(17) 0.0657(5) Uani 1 1 d . . .
O11 O -0.47564(14) -0.2776(2) -0.64253(14) 0.0592(4) Uani 1 1 d . . .
O11' O -0.47881(15) -0.3383(2) -0.12772(14) 0.0586(4) Uani 1 1 d . . .
C12' C -0.3692(2) -0.3202(4) -0.0378(2) 0.0693(7) Uani 1 1 d . . .
H12A H -0.3271 -0.4117 -0.0211 0.104 Uiso 1 1 calc R . .
H12B H -0.3991 -0.2839 0.0291 0.104 Uiso 1 1 calc R . .
H12C H -0.3087 -0.2529 -0.0618 0.104 Uiso 1 1 calc R . .
C12 C -0.3681(2) -0.2549(3) -0.5522(2) 0.0642(7) Uani 1 1 d . . .
H12D H -0.2978 -0.3179 -0.5630 0.096 Uiso 1 1 calc R . .
H12E H -0.3952 -0.2756 -0.4805 0.096 Uiso 1 1 calc R . .
H12F H -0.3399 -0.1562 -0.5533 0.096 Uiso 1 1 calc R . .
C13' C -0.6194(2) -0.3493(3) -0.34529(17) 0.0525(5) Uani 1 1 d . . .
H13A H -0.5859 -0.4389 -0.3123 0.079 Uiso 1 1 calc R . .
H13B H -0.5530 -0.3006 -0.3784 0.079 Uiso 1 1 calc R . .
H13C H -0.6924 -0.3682 -0.4031 0.079 Uiso 1 1 calc R . .
C13 C -0.6355(2) -0.2607(3) -0.84909(16) 0.0462(5) Uani 1 1 d . . .
H13D H -0.7054 -0.2835 -0.9088 0.069 Uiso 1 1 calc R . .
H13E H -0.5746 -0.3393 -0.8397 0.069 Uiso 1 1 calc R . .
H13F H -0.5927 -0.1745 -0.8684 0.069 Uiso 1 1 calc R . .
O14' O -0.90153(16) -0.67114(19) -0.11751(16) 0.0581(4) Uani 1 1 d . . .
H14B H -0.8556 -0.7167 -0.1550 0.087 Uiso 1 1 calc R . .
O14 O -0.77267(17) -0.75748(17) -0.72428(15) 0.0589(4) Uani 1 1 d . . .
H14A H -0.8093 -0.8176 -0.6898 0.088 Uiso 1 1 calc R . .

loop_
_atom_site_aniso_label
_atom_site_aniso_U_11
_atom_site_aniso_U_22
_atom_site_aniso_U_33
_atom_site_aniso_U_23
_atom_site_aniso_U_13
_atom_site_aniso_U_12
O1 0.0531(7) 0.0339(7) 0.0619(8) -0.0034(7) 0.0264(7) -0.0002(6)
O1' 0.0484(7) 0.0424(8) 0.0544(7) -0.0084(7) 0.0174(6) -0.0021(7)
O2' 0.0676(10) 0.0397(8) 0.0702(10) 0.0002(8) 0.0149(8) 0.0046(7)
O2 0.0679(9) 0.0336(8) 0.0858(11) -0.0035(8) 0.0360(8) 0.0039(7)
C2' 0.0430(9) 0.0436(12) 0.0500(10) 0.0005(10) 0.0068(8) 0.0020(9)
C2 0.0424(8) 0.0314(10) 0.0558(10) -0.0006(9) 0.0141(8) 0.0001(8)
C3 0.0449(9) 0.0343(10) 0.0497(9) 0.0037(9) 0.0113(8) 0.0031(9)
C3' 0.0507(9) 0.0485(12) 0.0444(9) 0.0027(10) 0.0118(8) 0.0030(10)
C4' 0.0374(8) 0.0435(11) 0.0397(8) -0.0004(8) 0.0111(7) 0.0012(8)
C4 0.0354(8) 0.0313(9) 0.0408(8) 0.0011(8) 0.0100(7) -0.0019(8)
C5' 0.0345(8) 0.0418(11) 0.0464(9) -0.0021(9) 0.0103(7) 0.0020(8)
C5A 0.0317(8) 0.0328(10) 0.0394(8) 0.0005(8) 0.0042(6) -0.0011(7)
C5 0.0368(8) 0.0353(10) 0.0478(9) -0.0016(9) 0.0101(7) 0.0011(8)
C5A' 0.0304(8) 0.0440(12) 0.0377(8) -0.0030(9) 0.0063(7) -0.0010(8)
C6' 0.0359(8) 0.0433(11) 0.0505(10) -0.0022(10) 0.0085(8) -0.0024(8)
C6 0.0432(8) 0.0301(9) 0.0519(10) 0.0003(9) 0.0037(8) -0.0004(8)
C7 0.0411(8) 0.0341(10) 0.0612(11) 0.0040(10) 0.0087(8) -0.0074(9)
C7' 0.0370(8) 0.0563(13) 0.0532(10) -0.0046(11) 0.0170(8) -0.0062(10)
C8A' 0.0336(8) 0.0438(11) 0.0416(8) -0.0058(9) 0.0077(7) -0.0017(8)
C8' 0.0347(8) 0.0474(11) 0.0489(9) 0.0048(10) 0.0151(7) -0.0060(9)
C8 0.0366(8) 0.0345(9) 0.0443(9) 0.0003(8) 0.0129(7) -0.0066(8)
C8A 0.0362(8) 0.0308(10) 0.0473(8) -0.0016(9) 0.0090(7) 0.0007(8)
C9' 0.0372(8) 0.0511(12) 0.0517(10) -0.0107(10) 0.0154(8) -0.0016(9)
C9 0.0371(8) 0.0403(11) 0.0574(11) 0.0019(10) 0.0146(8) -0.0016(8)
O10 0.0552(8) 0.0640(10) 0.0604(8) -0.0205(9) 0.0062(7) 0.0018(8)
O10' 0.0560(8) 0.0558(10) 0.0818(10) -0.0121(10) -0.0005(8) -0.0056(9)
O11 0.0402(7) 0.0673(10) 0.0661(9) -0.0164(9) -0.0043(7) 0.0084(7)
O11' 0.0474(7) 0.0587(10) 0.0663(8) 0.0070(9) -0.0024(7) 0.0026(7)
C12' 0.0479(11) 0.094(2) 0.0620(12) 0.0077(15) -0.0032(10) 0.0073(13)
C12 0.0420(10) 0.083(2) 0.0634(13) -0.0077(14) -0.0034(10) 0.0011(12)
C13' 0.0587(11) 0.0547(13) 0.0489(10) -0.0029(11) 0.0233(9) 0.0045(11)
C13 0.0519(10) 0.0461(11) 0.0436(9) 0.0036(9) 0.0167(8) 0.0001(10)
O14' 0.0531(8) 0.0448(9) 0.0821(10) 0.0023(8) 0.0289(8) -0.0029(7)
O14 0.0698(10) 0.0304(8) 0.0811(11) -0.0048(8) 0.0261(9) -0.0011(7)

loop_
_geom_bond_atom_site_label_1
_geom_bond_atom_site_label_2
_geom_bond_distance
_geom_bond_site_symmetry_2
_geom_bond_publ_flag
O1 C2 1.339(3) . ?
O1 C8A 1.412(2) . ?
O1' C2' 1.359(3) . ?
O1' C8A' 1.405(3) . ?
O2' C2' 1.198(3) . ?
O2 C2 1.204(3) . ?
C2' C3' 1.492(3) . ?
C2 C3 1.503(3) . ?
C3 C4 1.525(3) . ?
C3 H3A 0.9700 . ?
C3 H3B 0.9700 . ?
C3' C4' 1.529(3) . ?
C3' H3'A 0.9700 . ?
C3' H3'B 0.9700 . ?
C4' C5A' 1.519(3) . ?
C4' C13' 1.525(3) . ?
C4' C8' 1.535(3) . ?
C4 C5A 1.526(3) . ?
C4 C8 1.534(2) . ?
C4 C13 1.534(3) . ?
C5' C6' 1.386(3) . ?
C5' C5A' 1.394(3) . ?
C5' H5'A 0.9300 . ?
C5A C5 1.380(3) . ?
C5A C8A 1.387(3) . ?
C5 C6 1.392(3) . ?
C5 H5A 0.9300 . ?
C5A' C8A' 1.385(3) . ?
C6' O14' 1.368(3) . ?
C6' C7' 1.384(3) . ?
C6 O14 1.358(3) . ?
C6 C7 1.387(3) . ?
C7 C9 1.382(3) . ?
C7 H7A 0.9300 . ?
C7' C9' 1.380(3) . ?
C7' H7'A 0.9300 . ?
C8A' C9' 1.383(3) . ?
C8' O10' 1.196(3) . ?
C8' O11' 1.321(3) . ?
C8 O10 1.195(2) . ?
C8 O11 1.322(2) . ?
C8A C9 1.371(3) . ?
C9' H9'A 0.9300 . ?
C9 H9A 0.9300 . ?
O11 C12 1.444(2) . ?
O11' C12' 1.451(3) . ?
C12' H12A 0.9600 . ?
C12' H12B 0.9600 . ?
C12' H12C 0.9600 . ?
C12 H12D 0.9600 . ?
C12 H12E 0.9600 . ?
C12 H12F 0.9600 . ?
C13' H13A 0.9600 . ?
C13' H13B 0.9600 . ?
C13' H13C 0.9600 . ?
C13 H13D 0.9600 . ?
C13 H13E 0.9600 . ?
C13 H13F 0.9600 . ?
O14' H14B 0.8200 . ?
O14 H14A 0.8200 . ?

loop_
_cod_related_entry_id
_cod_related_entry_database
_cod_related_entry_code
1 ChemSpider 30658451
